data_7009332
loop_
_publ_author_name
'Bakhmutov, Vladimir I.'
'Howard, Judith A. K.'
'Keen, David A.'
'Kuzmina, Lyudmila G.'
'Leech, Michael A.'
'Nikonov, Georgii I.'
'Vorontsov, Eugenii V.'
'Wilson, Chick C.'

_publ_section_title
;
 Combined single crystal neutron diffraction and solution NMR
 relaxation studies of mono- and bis(silyl) substituted niobocene
 hydrides with nonclassical interligand interactions
;
_journal_issue 10
_journal_name_full 'Journal of the Chemical Society, Dalton Transactions'
_journal_page_first 1631
_journal_paper_doi 10.1039/b000089m
_journal_year 2000
_chemical_formula_moiety 'C14 H23 Cl2 Nb1 Si2'
_chemical_formula_sum 'C14 H23 Cl2 Nb Si2'
_chemical_formula_weight 411.32
_chemical_melting_point ?
_chemical_name_systematic
;
?
;
_space_group_IT_number 62
_symmetry_cell_setting orthorhombic
_symmetry_space_group_name_Hall '-P 2ac 2n'
_symmetry_space_group_name_H-M 'P n m a'
_atom_sites_solution_hydrogens difmap
_atom_sites_solution_primary direct
_audit_creation_date 99-06-16
_audit_creation_method CRYSTALS_ver_07-07-97
_cell_angle_alpha 90
_cell_angle_beta 90
_cell_angle_gamma 90
_cell_formula_units_Z 4.00
_cell_length_a 16.584(3)
_cell_length_b 13.214(3)
_cell_length_c 8.419(2)
_cell_measurement_reflns_used 25
_cell_measurement_temperature 100
_cell_volume 1844.9(7)
_computing_cell_refinement
;
?
;
_computing_data_collection
;
?
;
_computing_data_reduction
;
?
;
_computing_molecular_graphics
;
 CAMERON (Watkin, Prout & Pearce,  1996)
;
_computing_publication_material
;
CRYSTALS Issue 10 (Watkin, Prout, Carruthers & Betteridge, 1996)
;
_computing_structure_refinement
;
CRYSTALS Issue 10 (Watkin, Prout, Carruthers & Betteridge, 1996)
;
_computing_structure_solution 'SIR92 (Giacovazzo et al, 1992)'
_diffrn_ambient_temperature 100
_diffrn_measurement_device SXD
_diffrn_measurement_method 'Time of flight LAUE diffraction'
_diffrn_radiation_monochromator none
_diffrn_radiation_probe neutron
_diffrn_radiation_source 'ISIS spallation source'
_diffrn_radiation_type neutron
_diffrn_radiation_wavelength 0.5-5.0
_diffrn_reflns_av_R_equivalents 0.0599
_diffrn_reflns_limit_h_max 28
_diffrn_reflns_limit_h_min 0
_diffrn_reflns_limit_k_max 21
_diffrn_reflns_limit_k_min 0
_diffrn_reflns_limit_l_max 14
_diffrn_reflns_limit_l_min 0
_diffrn_reflns_number 8886
_exptl_absorpt_coefficient_mu 0.206
_exptl_absorpt_correction_T_max 0.84
_exptl_absorpt_correction_T_min 0.59
_exptl_absorpt_correction_type empirical
_exptl_absorpt_process_details
;
The linear absorption coefficient is wavelength dependent and it is
calculated as: mu = 0.99 + 1.07 * lambda  [cm^-1]
;
_exptl_crystal_colour 'pale beige'
_exptl_crystal_density_diffrn 1.48
_exptl_crystal_density_meas ?
_exptl_crystal_description block
_exptl_crystal_size_max 2.00
_exptl_crystal_size_mid 2.00
_exptl_crystal_size_min 1.00
_refine_diff_density_max 'not applicable'
_refine_diff_density_min 'not applicable'
_refine_ls_extinction_coef 103.3
_refine_ls_extinction_method 'Becker-Coppens Lorentzian model'
_refine_ls_goodness_of_fit_obs 1.185
_refine_ls_hydrogen_treatment refall
_refine_ls_matrix_type full
_refine_ls_number_parameters 199
_refine_ls_number_reflns 1537
_refine_ls_R_factor_obs 0.062
_refine_ls_shift/su_max 0.003
_refine_ls_structure_factor_coef Fsqd
_refine_ls_weighting_details
;
 Chebychev polynomial with   3 parameters (Carruthers & Watkin, 1979)
 0.303 0.221 0.356E-01
;
_refine_ls_weighting_scheme calc
_refine_ls_wR_factor_obs 0.098
_reflns_number_gt 1424
_reflns_number_total 1537
_reflns_threshold_expression >3sigma(I)
_cod_data_source_file b000089m.txt
_cod_data_source_block CRYSTALS_cif
_cod_depositor_comments
;
The following automatic conversions were performed:
'_symmetry_cell_setting' value 'Orthorhombic' changed to 'orthorhombic'
according to '/home/adriana/struct/CIF-dictionaries/cif_core.dic'
dictionary named 'cif_core.dic' version 2.4.1 from 2010-06-29.

Automatic conversion script
Id: cif_fix_enum 1555 2011-01-17 13:19:09Z saulius 

The following automatic conversions were performed:

'_chemical_melting_point' value 'not measured' was changed to '?' -
the value is undefined or not given.

Automatic conversion script
Id: cif_fix_values 1569 2011-02-09 13:29:24Z adriana 

The following automatic conversions were performed:

'_atom_sites_solution_primary' value 'Direct_Methods' was changed to
'direct'.

Automatic conversion script
Id: cif_fix_values 6452 2018-10-05 10:23:21Z andrius 
;
_cod_original_cell_volume 1844.9(6)
_cod_original_formula_sum 'C14 H23 Cl2 Nb1 Si2'
_cod_database_code 7009332

loop_
_symmetry_equiv_pos_as_xyz
x,y,z
-x,-y,-z
-x+1/2,y+1/2,z+1/2
x+1/2,-y+1/2,-z+1/2
x,-y+1/2,z
-x,y+1/2,-z
-x+1/2,-y,z+1/2
x+1/2,y,-z+1/2

loop_
_atom_site_aniso_label
_atom_site_aniso_U_11
_atom_site_aniso_U_22
_atom_site_aniso_U_33
_atom_site_aniso_U_23
_atom_site_aniso_U_13
_atom_site_aniso_U_12
Nb1 0.010(1) 0.007(1) 0.0070(8) 0.0000 0.0009(9) 0.0000
Cl1 0.0235(7) 0.0104(6) 0.0188(6) 0.0004(5) -0.0012(6) 0.0024(6)
Si1 0.0137(13) 0.0071(13) 0.0086(11) -0.001(1) 0.000(1) 0.0001(11
C5 0.0125(8) 0.017(1) 0.021(1) 0.0043(9) 0.0029(8) -0.0016(9)
C4 0.0112(8) 0.017(1) 0.023(1) -0.0008(8) -0.0027(8) -0.0015(8)
C6 0.0087(11) 0.0222(16) 0.0165(13) 0.0000 0.003(1) 0.0000
C2 0.0228(11) 0.0241(11) 0.0128(8) 0.0015(8) 0.0010(8) 0.004(1)
C1 0.0214(11) 0.0143(9) 0.0126(8) 0.0013(8) 0.0043(8) -0.0012(9)
C3 0.0133(12) 0.0197(15) 0.0102(11) 0.0000 0.003(1) 0.0000
C8 0.0128(8) 0.019(1) 0.0242(9) 0.0012(9) -0.0002(8) -0.0041(9)
C7 0.0292(13) 0.0183(11) 0.0106(7) -0.0032(8) 0.0003(9) 0.000(1)
H51 0.039(3) 0.023(2) 0.049(3) 0.016(3) 0.004(3) -0.004(3)
H41 0.043(3) 0.038(3) 0.039(3) -0.014(3) -0.010(3) -0.005(3)
H61 0.046(5) 0.049(5) 0.016(3) 0.0000 -0.006(3) 0.0000
H21 0.034(3) 0.047(4) 0.031(3) 0.007(3) -0.009(2) 0.005(3)
H31 0.053(4) 0.019(2) 0.043(3) 0.005(2) 0.007(3) -0.013(2)
H11 0.018(3) 0.051(5) 0.026(3) 0.0000 -0.001(3) 0.0000
H83 0.034(3) 0.058(4) 0.035(3) -0.007(3) 0.012(2) -0.016(3)
H81 0.024(2) 0.042(4) 0.072(5) 0.017(4) -0.013(3) 0.001(3)
H82 0.035(3) 0.044(4) 0.052(4) -0.011(3) 0.001(3) -0.018(3)
H73 0.031(3) 0.074(6) 0.036(3) -0.015(3) 0.011(2) 0.001(3)
H72 0.085(6) 0.045(4) 0.022(2) 0.011(2) 0.002(3) 0.009(4)
H71 0.050(4) 0.033(3) 0.040(3) -0.019(3) 0.001(3) -0.009(3)
H1 0.024(3) 0.031(4) 0.024(3) 0.0000 -0.009(3) 0.0000

loop_
_atom_site_label
_atom_site_fract_x
_atom_site_fract_y
_atom_site_fract_z
_atom_site_U_iso_or_equiv
_atom_site_occupancy
_atom_site_thermal_displace_type
Nb1 0.67855(17) 0.2500 0.4024(3) 0.0081 1.0000 Uani
Cl1 0.65082(11) -0.05153(13) 0.3557(2) 0.0176 1.0000 Uani
Si1 0.6132(2) 0.0938(2) 0.2624(4) 0.0098 1.0000 Uani
C5 0.78783(14) 0.33784(19) 0.2734(3) 0.0169 1.0000 Uani
C4 0.81529(15) 0.3036(2) 0.4246(3) 0.0170 1.0000 Uani
C6 0.7699(2) 0.2500 0.1815(4) 0.0158 1.0000 Uani
C2 0.67493(17) 0.1960(2) 0.6722(3) 0.0199 1.0000 Uani
C1 0.60191(15) 0.16275(19) 0.6013(3) 0.0161 1.0000 Uani
C3 0.5569(2) 0.2500 0.5563(4) 0.0144 1.0000 Uani
C8 0.50056(15) 0.0826(2) 0.2775(3) 0.0187 1.0000 Uani
C7 0.63450(17) 0.0770(2) 0.0448(3) 0.0194 1.0000 Uani
H51 0.7858(4) 0.4157(5) 0.2345(9) 0.0371 1.0000 Uani
H41 0.8332(4) 0.3523(5) 0.5234(8) 0.0399 1.0000 Uani
H61 0.7482(6) 0.2500 0.059(1) 0.0371 1.0000 Uani
H21 0.7214(4) 0.1481(6) 0.7180(7) 0.0371 1.0000 Uani
H31 0.5821(5) 0.0844(4) 0.5904(8) 0.0383 1.0000 Uani
H11 0.4978(5) 0.2500 0.500(1) 0.0318 1.0000 Uani
H83 0.4777(4) 0.0789(6) 0.3993(8) 0.0423 1.0000 Uani
H81 0.4721(4) 0.1465(6) 0.2170(11) 0.0457 1.0000 Uani
H82 0.4815(4) 0.0145(6) 0.216(1) 0.0437 1.0000 Uani
H73 0.6977(4) 0.0661(8) 0.0173(8) 0.0468 1.0000 Uani
H72 0.6147(6) 0.1435(6) -0.0213(8) 0.0506 1.0000 Uani
H71 0.6018(5) 0.0116(6) 0.0023(9) 0.0410 1.0000 Uani
H1 0.6053(5) 0.2500 0.2419(9) 0.0264 1.0000 Uani

loop_
_atom_type_symbol
_atom_type_description
_atom_type_scat_length_neutron
_atom_type_scat_source
Nb Nb 7.0540 'V.F. Sears, Neutron News, Vol. 3, 1992'
Si Si 4.1490 'V.F. Sears, Neutron News, Vol. 3, 1992'
Cl Cl 9.5770 'V.F. Sears, Neutron News, Vol. 3, 1992'
O O 5.8030 'V.F. Sears, Neutron News, Vol. 3, 1992'
N N 9.3600 'V.F. Sears, Neutron News, Vol. 3, 1992'
C C 6.6460 'V.F. Sears, Neutron News, Vol. 3, 1992'
H H -3.7390 'V.F. Sears, Neutron News, Vol. 3, 1992'

loop_
_geom_angle_atom_site_label_1
_geom_angle_site_symmetry_1
_geom_angle_atom_site_label_2
_geom_angle_site_symmetry_2
_geom_angle_atom_site_label_3
_geom_angle_site_symmetry_3
_geom_angle
_geom_angle_publ_flag
Si1 . Nb1 . Si1 5_555 104.42(18) yes
Si1 . Nb1 . C5 . 119.29(14) yes
Si1 5_555 Nb1 . C5 . 74.23(11) yes
Si1 . Nb1 . C5 5_555 74.23(11) yes
Si1 5_555 Nb1 . C5 5_555 119.29(14) yes
C5 . Nb1 . C5 5_555 57.57(14) yes
Si1 . Nb1 . C4 . 131.67(14) yes
Si1 5_555 Nb1 . C4 . 101.26(11) yes
C5 . Nb1 . C4 . 34.59(9) yes
C5 5_555 Nb1 . C4 . 57.51(11) yes
Si1 . Nb1 . C4 5_555 101.26(11) yes
Si1 5_555 Nb1 . C4 5_555 131.67(14) yes
C5 . Nb1 . C4 5_555 57.51(11) yes
C5 5_555 Nb1 . C4 5_555 34.59(9) yes
C4 . Nb1 . C4 5_555 34.57(13) yes
Si1 . Nb1 . C6 . 84.97(11) yes
Si1 5_555 Nb1 . C6 . 84.97(11) yes
C5 . Nb1 . C6 . 34.50(9) yes
C5 5_555 Nb1 . C6 . 34.50(9) yes
C4 . Nb1 . C6 . 57.29(12) yes
Si1 . Nb1 . C2 . 100.55(11) yes
Si1 5_555 Nb1 . C2 . 131.03(14) yes
C5 . Nb1 . C2 . 126.35(15) yes
C5 5_555 Nb1 . C2 . 107.71(12) yes
C4 . Nb1 . C2 . 92.19(13) yes
Si1 . Nb1 . C2 5_555 131.03(14) yes
Si1 5_555 Nb1 . C2 5_555 100.55(11) yes
C5 . Nb1 . C2 5_555 107.71(12) yes
C5 5_555 Nb1 . C2 5_555 126.35(15) yes
C4 . Nb1 . C2 5_555 81.96(12) yes
Si1 . Nb1 . C1 . 73.46(11) yes
Si1 5_555 Nb1 . C1 . 118.37(15) yes
C5 . Nb1 . C1 . 160.84(16) yes
C5 5_555 Nb1 . C1 . 118.8(1) yes
C4 . Nb1 . C1 . 126.33(14) yes
Si1 . Nb1 . C1 5_555 118.37(15) yes
Si1 5_555 Nb1 . C1 5_555 73.46(11) yes
C5 . Nb1 . C1 5_555 118.8(1) yes
C5 5_555 Nb1 . C1 5_555 160.84(16) yes
C4 . Nb1 . C1 5_555 107.86(11) yes
Si1 . Nb1 . C3 . 83.96(12) yes
Si1 5_555 Nb1 . C3 . 83.96(12) yes
C5 . Nb1 . C3 . 151.17(7) yes
C5 5_555 Nb1 . C3 . 151.17(7) yes
C4 . Nb1 . C3 . 139.31(14) yes
Si1 . Nb1 . H1 . 52.21(9) no
Si1 5_555 Nb1 . H1 . 52.21(9) no
C5 . Nb1 . H1 . 99.7(3) no
C5 5_555 Nb1 . H1 . 99.7(3) no
C4 . Nb1 . H1 . 134.0(3) no
C4 5_555 Nb1 . C6 . 57.29(12) yes
C4 5_555 Nb1 . C2 . 81.96(12) yes
C6 . Nb1 . C2 . 139.04(16) yes
C4 5_555 Nb1 . C2 5_555 92.19(13) yes
C6 . Nb1 . C2 5_555 139.04(16) yes
C2 . Nb1 . C2 5_555 34.86(14) yes
C4 5_555 Nb1 . C1 . 107.86(11) yes
C6 . Nb1 . C1 . 151.20(7) yes
C2 . Nb1 . C1 . 34.6(1) yes
C2 5_555 Nb1 . C1 . 57.62(11) yes
C4 5_555 Nb1 . C1 5_555 126.33(14) yes
C6 . Nb1 . C1 5_555 151.20(7) yes
C2 . Nb1 . C1 5_555 57.62(11) yes
C2 5_555 Nb1 . C1 5_555 34.6(1) yes
C1 . Nb1 . C1 5_555 57.48(13) yes
C4 5_555 Nb1 . C3 . 139.31(14) yes
C6 . Nb1 . C3 . 161.89(17) yes
C2 . Nb1 . C3 . 57.55(12) yes
C2 5_555 Nb1 . C3 . 57.55(12) yes
C1 . Nb1 . C3 . 34.57(8) yes
C4 5_555 Nb1 . H1 . 134.0(3) no
C6 . Nb1 . H1 . 81.1(3) no
C2 . Nb1 . H1 . 133.8(3) no
C2 5_555 Nb1 . H1 . 133.8(3) no
C1 . Nb1 . H1 . 99.5(3) no
C1 5_555 Nb1 . C3 . 34.57(8) yes
C1 5_555 Nb1 . H1 . 99.5(3) no
C3 . Nb1 . H1 . 80.8(3) no
Nb1 . Si1 . Cl1 . 114.69(15) yes
Nb1 . Si1 . C8 . 116.38(18) yes
Cl1 . Si1 . C8 . 101.08(18) yes
Nb1 . Si1 . C7 . 117.07(19) yes
Cl1 . Si1 . C7 . 101.23(17) yes
C8 . Si1 . C7 . 104.1(2) yes
Nb1 . Si1 . H1 . 43.8(2) no
Cl1 . Si1 . H1 . 158.4(3) no
C8 . Si1 . H1 . 91.2(3) no
C7 . Si1 . H1 . 92.8(3) no
Nb1 . C5 . C4 . 71.65(15) yes
Nb1 . C5 . C6 . 72.32(16) yes
C4 . C5 . C6 . 107.0(2) yes
Nb1 . C5 . H51 . 124.8(4) no
C4 . C5 . H51 . 125.7(5) no
C6 . C5 . H51 . 127.2(5) no
Nb1 . C4 . C5 . 73.76(15) yes
Nb1 . C4 . C4 5_555 72.72(7) yes
C5 . C4 . C4 5_555 108.52(15) yes
Nb1 . C4 . H41 . 119.5(4) no
C5 . C4 . H41 . 125.4(5) no
C4 5_555 C4 . H41 . 126.1(4) no
Nb1 . C6 . C5 . 73.18(16) yes
Nb1 . C6 . C5 5_555 73.18(16) yes
C5 . C6 . C5 5_555 108.9(3) yes
Nb1 . C6 . H61 . 121.6(6) no
C5 . C6 . H61 . 125.52(15) no
C5 5_555 C6 . H61 . 125.52(15) no
Nb1 . C2 . C2 5_555 72.57(7) yes
Nb1 . C2 . C1 . 73.32(15) yes
C2 5_555 C2 . C1 . 108.02(15) yes
Nb1 . C2 . H21 . 120.2(4) no
C2 5_555 C2 . H21 . 126.3(4) no
C1 . C2 . H21 . 125.6(5) no
Nb1 . C1 . C2 . 72.12(15) yes
Nb1 . C1 . C3 . 72.70(16) yes
C2 . C1 . C3 . 108.0(2) yes
Nb1 . C1 . H31 . 123.9(4) no
C2 . C1 . H31 . 125.9(5) no
C3 . C1 . H31 . 126.0(5) no
Nb1 . C3 . C1 . 72.73(16) yes
Nb1 . C3 . C1 5_555 72.73(16) yes
C1 . C3 . C1 5_555 108.0(3) yes
Nb1 . C3 . H11 . 121.7(5) no
C1 . C3 . H11 . 125.97(15) no
C1 5_555 C3 . H11 . 125.97(15) no
Si1 . C8 . H83 . 114.3(4) no
Si1 . C8 . H81 . 109.7(4) no
H83 . C8 . H81 . 108.7(7) no
Si1 . C8 . H82 . 108.9(5) no
H83 . C8 . H82 . 107.9(6) no
H81 . C8 . H82 . 107.2(7) no
Si1 . C7 . H73 . 113.9(4) no
Si1 . C7 . H72 . 110.2(4) no
H73 . C7 . H72 . 106.9(8) no
Si1 . C7 . H71 . 108.9(5) no
H73 . C7 . H71 . 107.9(7) no
H72 . C7 . H71 . 108.9(7) no
C8 . H83 . H81 . 35.6(4) no
C8 . H83 . H82 . 35.9(4) no
H81 . H83 . H82 . 59.3(5) no
C8 . H81 . H83 . 35.7(4) no
C8 . H81 . H82 . 36.2(4) no
H83 . H81 . H82 . 59.8(4) no
C8 . H82 . H83 . 36.3(4) no
C8 . H82 . H81 . 36.6(4) no
H83 . H82 . H81 . 60.8(5) no
C7 . H73 . H72 . 36.7(4) no
C7 . H73 . H71 . 36.0(4) no
H72 . H73 . H71 . 60.7(5) no
C7 . H72 . H73 . 36.4(4) no
C7 . H72 . H71 . 35.4(4) no
H73 . H72 . H71 . 59.8(5) no
C7 . H71 . H73 . 36.1(4) no
C7 . H71 . H72 . 35.7(4) no
H73 . H71 . H72 . 59.5(5) no
Nb1 . H1 . Si1 . 84.0(2) no
Nb1 . H1 . Si1 5_555 84.0(2) no
Si1 . H1 . Si1 5_555 168.0(4) no

loop_
_geom_bond_atom_site_label_1
_geom_bond_site_symmetry_1
_geom_bond_atom_site_label_2
_geom_bond_site_symmetry_2
_geom_bond_distance
_geom_bond_publ_flag
Nb1 . Si1 . 2.612(4) yes
Nb1 . Si1 5_555 2.612(4) yes
Nb1 . C5 . 2.410(3) yes
Nb1 . C5 5_555 2.410(3) yes
Nb1 . C4 . 2.383(4) yes
Nb1 . C4 5_555 2.383(4) yes
Nb1 . C6 . 2.399(4) yes
Nb1 . C2 . 2.382(3) yes
Nb1 . C2 5_555 2.382(3) yes
Nb1 . C1 . 2.398(3) yes
Nb1 . C1 5_555 2.398(3) yes
Nb1 . C3 . 2.397(4) yes
Nb1 . H1 . 1.816(8) no
Cl1 . Si1 . 2.166(4) yes
Si1 . C8 . 1.878(4) yes
Si1 . C7 . 1.879(4) yes
Si1 . H1 . 2.076(3) no
C5 . C4 . 1.425(3) yes
C5 . C6 . 1.426(3) yes
C5 . H51 . 1.081(6) no
C4 . C4 5_555 1.416(5) yes
C4 . H41 . 1.094(6) no
C6 . H61 . 1.095(9) no
C2 . C2 5_555 1.427(6) yes
C2 . C1 . 1.420(4) yes
C2 . H21 . 1.069(7) no
C1 . C3 . 1.425(3) yes
C1 . H31 . 1.090(6) no
C3 . H11 . 1.087(9) no
C8 . H83 . 1.095(7) no
C8 . H81 . 1.094(8) no
C8 . H82 . 1.083(8) no
C7 . H73 . 1.083(7) no
C7 . H72 . 1.091(8) no
C7 . H71 . 1.081(7) no
H83 . H81 . 1.778(11) no
H83 . H82 . 1.76(1) no
H81 . H82 . 1.752(11) no
H73 . H72 . 1.746(13) no
H73 . H71 . 1.750(11) no
H72 . H71 . 1.767(11) no
